data_7004716
loop_
_publ_author_name
'Rohe, Markus'
'L\"offler, Elke'
'Muhler, Martin'
'Birkner, Alexander'
'W\"oll, Christof'
'Merz, Klaus'

_publ_section_title
;
 A gold-containing TiO complex: a crystalline molecular precursor as an
 alternative route to Au/TiO2 composites
;
_journal_issue 44
_journal_name_full 'Dalton Transactions'
_journal_page_first 6106
_journal_page_last 6109
_journal_paper_doi 10.1039/b810929j
_journal_year 2008
_chemical_formula_sum 'C24 H16 Au Cl4 N7 O45 Ti4'
_chemical_formula_weight 1652.80
_chemical_name_systematic
;
?
;
_space_group_IT_number 2
_symmetry_cell_setting triclinic
_symmetry_space_group_name_Hall '-P 1'
_symmetry_space_group_name_H-M 'P -1'
_atom_sites_solution_hydrogens geom
_atom_sites_solution_primary direct
_atom_sites_solution_secondary difmap
_audit_creation_method SHELXL-97
_cell_angle_alpha 91.09(3)
_cell_angle_beta 95.96(3)
_cell_angle_gamma 113.70(3)
_cell_formula_units_Z 2
_cell_length_a 12.915(3)
_cell_length_b 15.368(3)
_cell_length_c 15.734(3)
_cell_measurement_temperature 213(2)
_cell_volume 2837.7(12)
_computing_cell_refinement 'SAINT (Siemens, 1996)'
_computing_data_collection 'SMART (Siemens, 1996)'
_computing_data_reduction 'SAINT (Siemens, 1996)'
_computing_molecular_graphics 'SHELXTL (Siemens, 1996)'
_computing_publication_material 'SHELXTL (Siemens, 1996)'
_computing_structure_refinement 'SHELXL-97 (Sheldrick, 1997)'
_computing_structure_solution 'SHELXS-97 (Sheldrick, 1990)'
_diffrn_ambient_temperature 213(2)
_diffrn_measured_fraction_theta_full 0.975
_diffrn_measured_fraction_theta_max 0.975
_diffrn_measurement_device_type 'Bruker axs CCD 1000'
_diffrn_measurement_method 'omega scan'
_diffrn_radiation_monochromator graphite
_diffrn_radiation_source 'fine-focus sealed tube'
_diffrn_radiation_type MoK\a
_diffrn_radiation_wavelength 0.71073
_diffrn_reflns_av_R_equivalents 0.0612
_diffrn_reflns_av_sigmaI/netI 0.1249
_diffrn_reflns_limit_h_max 15
_diffrn_reflns_limit_h_min -15
_diffrn_reflns_limit_k_max 18
_diffrn_reflns_limit_k_min -14
_diffrn_reflns_limit_l_max 18
_diffrn_reflns_limit_l_min -17
_diffrn_reflns_number 15340
_diffrn_reflns_theta_full 25.00
_diffrn_reflns_theta_max 25.00
_diffrn_reflns_theta_min 1.73
_exptl_absorpt_coefficient_mu 3.421
_exptl_absorpt_correction_T_max 0.7260
_exptl_absorpt_correction_T_min 0.5478
_exptl_absorpt_correction_type empirical
_exptl_crystal_colour orange
_exptl_crystal_density_diffrn 1.934
_exptl_crystal_density_method 'not measured'
_exptl_crystal_description plate
_exptl_crystal_F_000 1608
_exptl_crystal_size_max 0.20
_exptl_crystal_size_mid 0.10
_exptl_crystal_size_min 0.10
_refine_diff_density_max 1.682
_refine_diff_density_min -2.079
_refine_diff_density_rms 0.224
_refine_ls_extinction_method none
_refine_ls_goodness_of_fit_ref 0.939
_refine_ls_hydrogen_treatment constr
_refine_ls_matrix_type full
_refine_ls_number_parameters 775
_refine_ls_number_reflns 9753
_refine_ls_number_restraints 30
_refine_ls_restrained_S_all 0.938
_refine_ls_R_factor_all 0.0997
_refine_ls_R_factor_gt 0.0669
_refine_ls_shift/su_max 0.001
_refine_ls_shift/su_mean 0.000
_refine_ls_structure_factor_coef Fsqd
_refine_ls_weighting_details 'calc w=1/[\s^2^(Fo^2^)+(0.1053P)^2^+0.0000P] where P=(Fo^2^+2Fc^2^)/3'
_refine_ls_weighting_scheme calc
_refine_ls_wR_factor_gt 0.1659
_refine_ls_wR_factor_ref 0.1806
_reflns_number_gt 6442
_reflns_number_total 9753
_reflns_threshold_expression >2sigma(I)
_cod_data_source_file b810929j.txt
_cod_data_source_block 070522t
_cod_original_cell_volume 2837.6(10)
_cod_original_sg_symbol_H-M P-1
_cod_database_code 7004716

loop_
_symmetry_equiv_pos_as_xyz
'x, y, z'
'-x, -y, -z'

loop_
_atom_site_label
_atom_site_type_symbol
_atom_site_fract_x
_atom_site_fract_y
_atom_site_fract_z
_atom_site_U_iso_or_equiv
_atom_site_adp_type
_atom_site_occupancy
_atom_site_symmetry_multiplicity
_atom_site_calc_flag
_atom_site_refinement_flags
_atom_site_disorder_assembly
_atom_site_disorder_group
Au1 Au 0.09346(4) 0.67627(3) 0.69659(3) 0.03035(16) Uani 1 1 d . . .
Ti1 Ti 0.02146(12) 0.19820(11) 0.54310(9) 0.0102(3) Uani 1 1 d . . .
Cl1 Cl 0.2104(3) 0.6257(2) 0.6323(2) 0.0498(8) Uani 1 1 d . . .
C1 C 0.0858(7) 0.0855(6) 0.4193(5) 0.0082(17) Uani 1 1 d U . .
N1 N 0.999(2) 1.0205(17) 0.9674(11) 0.133(8) Uani 1 1 d . . .
O1 O 0.0174(5) 0.1214(4) 0.4370(4) 0.0146(13) Uani 1 1 d . . .
Ti2 Ti -0.25225(12) -0.16825(11) 0.41579(10) 0.0101(3) Uani 1 1 d . . .
Cl2 Cl -0.0198(3) 0.7293(2) 0.7615(2) 0.0466(8) Uani 1 1 d . . .
N2 N -0.2969(14) -0.5378(11) 0.1510(8) 0.132(8) Uani 1 1 d . . .
C2 C 0.0536(7) 0.0255(6) 0.3355(5) 0.0134(19) Uani 1 1 d . . .
H2A H 0.0582 0.0671 0.2883 0.016 Uiso 1 1 calc R . .
H2B H 0.1095 -0.0019 0.3304 0.016 Uiso 1 1 calc R . .
O2 O 0.1765(5) 0.0956(4) 0.4640(4) 0.0124(13) Uani 1 1 d . . .
Ti3 Ti 0.43661(12) 0.86453(11) 0.84880(9) 0.0086(3) Uani 1 1 d . . .
O3 O -0.0823(4) -0.1123(4) 0.3962(3) 0.0071(12) Uani 1 1 d . . .
N3 N 0.5325(14) 1.3562(9) 0.9963(8) 0.083(5) Uani 1 1 d . . .
Cl3 Cl 0.0048(9) 0.5433(8) 0.7330(8) 0.221(5) Uani 1 1 d . . .
C3 C -0.0638(7) -0.0542(6) 0.3257(5) 0.0107(18) Uani 1 1 d . . .
Ti4 Ti 0.68806(12) 1.02929(11) 0.86157(9) 0.0091(3) Uani 1 1 d . . .
Cl4 Cl 0.1805(7) 0.8056(6) 0.6633(6) 0.166(3) Uani 1 1 d . . .
C4 C -0.0837(7) -0.1165(7) 0.2441(5) 0.016(2) Uani 1 1 d . . .
H4A H -0.0751 -0.0768 0.1951 0.020 Uiso 1 1 calc R . .
H4B H -0.0247 -0.1416 0.2462 0.020 Uiso 1 1 calc R . .
N4 N 0.1676(15) 0.5933(11) 0.0985(17) 0.154(10) Uani 1 1 d . . .
O4 O -0.2652(5) -0.2164(4) 0.2857(4) 0.0184(14) Uani 1 1 d . . .
N5 N 0.3668(11) 0.7093(10) 0.4576(9) 0.089(5) Uani 1 1 d . . .
C5 C -0.1974(8) -0.1979(7) 0.2298(6) 0.017(2) Uani 1 1 d . . .
O5 O -0.2231(6) -0.2463(5) 0.1610(4) 0.038(2) Uani 1 1 d . . .
N6 N 0.112(2) 0.5600(14) 0.9039(11) 0.143(8) Uani 1 1 d . . .
C6 C -0.1558(7) -0.0139(6) 0.3185(6) 0.016(2) Uani 1 1 d . . .
O6 O -0.2307(5) -0.0431(4) 0.3702(4) 0.0119(13) Uani 1 1 d . . .
C7 C -0.1418(8) -0.3657(7) 0.3244(6) 0.018(2) Uani 1 1 d . . .
N7 N -0.339(2) -0.4107(12) 0.0355(13) 0.161(10) Uani 1 1 d . . .
O7 O -0.1544(6) 0.0411(5) 0.2621(4) 0.0223(15) Uani 1 1 d . . .
O8 O 0.0592(5) 0.2877(4) 0.6473(4) 0.0149(13) Uani 1 1 d . . .
C8 C -0.2472(8) -0.4049(6) 0.3682(6) 0.018(2) Uani 1 1 d . . .
H8A H -0.2694 -0.4735 0.3714 0.021 Uiso 1 1 calc R . .
H8B H -0.3085 -0.3963 0.3321 0.021 Uiso 1 1 calc R . .
C9 C -0.2398(8) -0.3616(6) 0.4593(6) 0.0157(19) Uani 1 1 d . . .
O9 O -0.1375(6) -0.4093(5) 0.2599(4) 0.0347(19) Uani 1 1 d . . .
O10 O -0.1974(5) -0.2622(4) 0.4564(3) 0.0106(12) Uani 1 1 d . . .
C10 C -0.1507(8) -0.3839(7) 0.5176(6) 0.018(2) Uani 1 1 d . . .
O11 O -0.0502(5) -0.3173(4) 0.5271(4) 0.0172(14) Uani 1 1 d . . .
C11 C -0.3575(7) -0.4016(6) 0.4889(6) 0.0148(19) Uani 1 1 d . . .
H11A H -0.4091 -0.3844 0.4496 0.018 Uiso 1 1 calc R . .
H11B H -0.3867 -0.4713 0.4863 0.018 Uiso 1 1 calc R . .
C12 C -0.3581(8) -0.3658(6) 0.5789(6) 0.020(2) Uani 1 1 d . . .
O12 O -0.1776(6) -0.4625(5) 0.5459(4) 0.0277(17) Uani 1 1 d . . .
C13 C 0.7498(8) 0.7897(7) 0.8741(6) 0.021(2) Uani 1 1 d . . .
O13 O -0.2754(6) -0.3277(6) 0.6284(4) 0.0338(18) Uani 1 1 d . . .
C14 C 0.7253(7) 0.8186(6) 0.7862(5) 0.0138(19) Uani 1 1 d . . .
H14A H 0.7279 0.7725 0.7435 0.017 Uiso 1 1 calc R . .
H14B H 0.7851 0.8809 0.7780 0.017 Uiso 1 1 calc R . .
O14 O -0.4632(5) -0.3836(5) 0.5951(4) 0.0300(17) Uani 1 1 d . . .
O15 O -0.1200(5) 0.1190(4) 0.5755(4) 0.0173(14) Uani 1 1 d . . .
C15 C 0.6105(8) 0.8244(6) 0.7711(5) 0.0141(19) Uani 1 1 d . . .
O16 O -0.1248(5) 0.1949(4) 0.5213(4) 0.0163(14) Uani 1 1 d . . .
C16 C 0.5877(7) 0.8489(6) 0.6788(5) 0.0134(19) Uani 1 1 d . . .
H16A H 0.5873 0.7985 0.6395 0.016 Uiso 1 1 calc R . .
H16B H 0.6506 0.9082 0.6679 0.016 Uiso 1 1 calc R . .
C17 C 0.4752(8) 0.8605(6) 0.6586(5) 0.0149(19) Uani 1 1 d . . .
O17 O -0.4078(5) -0.2342(5) 0.3874(4) 0.0189(14) Uani 1 1 d . . .
O18 O -0.3773(5) -0.1903(4) 0.4740(4) 0.0169(14) Uani 1 1 d . . .
C18 C 0.5162(7) 0.7294(7) 0.7873(6) 0.016(2) Uani 1 1 d . . .
C19 C 0.5885(8) 0.9222(6) 1.0162(5) 0.0134(19) Uani 1 1 d . . .
O19 O 0.8601(6) 0.8092(6) 0.8943(5) 0.042(2) Uani 1 1 d . . .
C20 C 0.4010(7) 1.0903(6) 0.8885(5) 0.0098(18) Uani 1 1 d . . .
H20A H 0.3313 1.0387 0.8608 0.012 Uiso 1 1 calc R . .
H20B H 0.3937 1.1505 0.8791 0.012 Uiso 1 1 calc R . .
O20 O 0.6805(6) 0.7524(6) 0.9218(5) 0.039(2) Uani 1 1 d . . .
O21 O 0.6026(4) 0.8931(4) 0.8272(3) 0.0075(12) Uani 1 1 d . . .
C21 C 0.4999(7) 1.0904(6) 0.8471(5) 0.0134(19) Uani 1 1 d . . .
O22 O 0.4186(5) 0.8638(4) 0.7199(4) 0.0135(13) Uani 1 1 d . . .
C22 C 0.4798(7) 1.0938(6) 0.7504(5) 0.0133(19) Uani 1 1 d . . .
H22A H 0.4062 1.0424 0.7290 0.016 Uiso 1 1 calc R . .
H22B H 0.4747 1.1543 0.7380 0.016 Uiso 1 1 calc R . .
C23 C 0.5703(8) 1.0843(6) 0.7015(5) 0.016(2) Uani 1 1 d . . .
O23 O 0.4419(6) 0.8653(5) 0.5838(4) 0.0279(17) Uani 1 1 d . . .
O24 O 0.4423(5) 0.7315(4) 0.8338(4) 0.0133(13) Uani 1 1 d . . .
C24 C 0.6112(7) 1.1778(7) 0.8825(5) 0.0134(19) Uani 1 1 d . . .
O25 O 0.5130(5) 0.6546(4) 0.7532(4) 0.0206(15) Uani 1 1 d . . .
O26 O 0.4958(5) 0.8698(4) 0.9743(3) 0.0105(12) Uani 1 1 d . . .
O27 O 0.6723(5) 0.9844(4) 0.9862(3) 0.0119(13) Uani 1 1 d . . .
O28 O 0.5217(5) 1.0077(4) 0.8657(3) 0.0095(12) Uani 1 1 d . . .
O29 O 0.6520(5) 1.0666(4) 0.7402(4) 0.0153(13) Uani 1 1 d . . .
O30 O 0.5613(6) 1.0920(5) 0.6237(4) 0.0297(17) Uani 1 1 d . . .
O31 O 0.6979(5) 1.1578(4) 0.9038(4) 0.0173(14) Uani 1 1 d . . .
O32 O 0.6139(6) 1.2574(4) 0.8819(4) 0.0202(15) Uani 1 1 d . . .
O33 O 0.3066(5) 0.8849(4) 0.8575(4) 0.0176(14) Uani 1 1 d . . .
O34 O 0.2850(5) 0.7830(4) 0.8511(4) 0.0171(14) Uani 1 1 d . . .
O35A O 0.8416(11) 1.1044(10) 0.8784(8) 0.026(3) Uani 0.50 1 d PU . .
O35B O 0.8359(10) 1.0428(9) 0.9015(8) 0.015(3) Uani 0.50 1 d PU . .
O36A O 0.8216(10) 1.0635(9) 0.8113(7) 0.014(3) Uani 0.50 1 d PU . .
O36B O 0.8172(11) 1.0126(10) 0.8450(9) 0.022(3) Uani 0.50 1 d PU . .
OW8 O -0.3511(6) 0.0104(5) 0.5021(5) 0.0336(18) Uani 1 1 d . . .
OW7 O 0.8876(7) 1.0804(8) 1.0880(5) 0.065(3) Uani 1 1 d . . .
OW6 O 0.0940(11) 0.5970(8) 0.4202(7) 0.084(4) Uani 1 1 d . . .
OW5 O 0.1212(9) 0.7429(9) 0.9660(7) 0.084(4) Uani 1 1 d . . .
OW4 O 0.0684(8) 0.2118(9) 0.9480(5) 0.069(3) Uani 1 1 d . . .
OW3 O 0.5181(8) 0.6567(7) 0.2143(7) 0.070(3) Uani 1 1 d . . .
OW2 O 0.0219(11) 0.6748(10) 0.1491(8) 0.101(4) Uani 1 1 d . . .
OW1 O 0.1698(11) 0.7568(8) 0.2949(9) 0.107(5) Uani 1 1 d . . .

loop_
_atom_site_aniso_label
_atom_site_aniso_U_11
_atom_site_aniso_U_22
_atom_site_aniso_U_33
_atom_site_aniso_U_23
_atom_site_aniso_U_13
_atom_site_aniso_U_12
Au1 0.0332(3) 0.0312(3) 0.0281(3) -0.00204(17) 0.00259(18) 0.0151(2)
Ti1 0.0076(7) 0.0101(8) 0.0138(8) 0.0004(6) 0.0013(6) 0.0045(7)
Cl1 0.066(2) 0.0413(19) 0.058(2) 0.0042(15) 0.0264(17) 0.0344(18)
C1 0.0085(19) 0.0079(19) 0.0080(19) 0.0011(10) 0.0016(10) 0.0028(11)
N1 0.162(17) 0.12(2) 0.113(19) -0.019(14) 0.048(19) 0.049(16)
O1 0.012(3) 0.018(4) 0.013(3) 0.003(3) 0.002(3) 0.005(3)
Ti2 0.0069(7) 0.0094(8) 0.0142(8) -0.0006(6) 0.0000(6) 0.0038(7)
Cl2 0.0403(17) 0.061(2) 0.0455(18) -0.0059(15) 0.0124(14) 0.0262(17)
N2 0.139(14) 0.087(11) 0.036(7) 0.022(7) -0.038(8) -0.084(10)
C2 0.016(5) 0.016(5) 0.008(4) 0.004(4) 0.001(4) 0.006(4)
O2 0.006(3) 0.012(3) 0.013(3) -0.004(2) -0.002(2) -0.002(3)
Ti3 0.0070(7) 0.0104(8) 0.0081(7) -0.0004(6) 0.0026(6) 0.0028(7)
O3 0.004(3) 0.010(3) 0.008(3) -0.001(2) -0.003(2) 0.004(2)
N3 0.165(15) 0.044(8) 0.053(8) 0.028(6) 0.057(9) 0.046(9)
Cl3 0.196(10) 0.207(11) 0.262(12) 0.065(9) 0.032(9) 0.081(9)
C3 0.013(4) 0.006(4) 0.016(4) 0.004(3) 0.003(4) 0.006(4)
Ti4 0.0068(7) 0.0113(8) 0.0082(7) 0.0024(6) 0.0022(6) 0.0022(7)
Cl4 0.156(7) 0.170(8) 0.178(8) 0.018(6) 0.022(6) 0.072(6)
C4 0.017(5) 0.024(5) 0.011(4) 0.003(4) 0.008(4) 0.009(4)
N4 0.088(13) 0.049(10) 0.31(3) -0.018(14) 0.029(16) 0.012(10)
O4 0.013(3) 0.017(4) 0.016(3) -0.008(3) -0.009(3) -0.001(3)
N5 0.066(9) 0.062(9) 0.104(11) -0.036(8) 0.040(8) -0.017(7)
C5 0.016(5) 0.023(5) 0.014(5) -0.005(4) -0.005(4) 0.013(4)
O5 0.036(4) 0.037(5) 0.025(4) -0.021(3) 0.004(3) -0.001(4)
N6 0.24(3) 0.117(16) 0.077(12) -0.010(10) -0.001(14) 0.086(17)
C6 0.015(5) 0.007(5) 0.021(5) -0.008(4) -0.006(4) 0.002(4)
O6 0.010(3) 0.012(3) 0.014(3) 0.002(2) 0.002(3) 0.004(3)
C7 0.022(5) 0.020(5) 0.014(5) 0.003(4) 0.005(4) 0.010(5)
N7 0.21(2) 0.060(11) 0.122(15) 0.010(10) -0.059(15) -0.024(13)
O7 0.028(4) 0.026(4) 0.017(3) 0.011(3) 0.005(3) 0.015(3)
O8 0.011(3) 0.011(3) 0.021(3) 0.000(3) 0.004(3) 0.003(3)
C8 0.020(5) 0.005(5) 0.025(5) 0.001(4) 0.008(4) 0.001(4)
C9 0.017(5) 0.004(4) 0.025(5) -0.005(4) 0.003(4) 0.003(4)
O9 0.038(4) 0.024(4) 0.033(4) -0.014(3) 0.018(4) 0.000(4)
O10 0.009(3) 0.009(3) 0.012(3) -0.001(2) -0.003(2) 0.003(3)
C10 0.021(5) 0.025(6) 0.017(5) 0.006(4) 0.007(4) 0.017(5)
O11 0.014(3) 0.017(4) 0.026(4) 0.006(3) 0.004(3) 0.011(3)
C11 0.013(4) 0.004(4) 0.025(5) -0.003(4) 0.009(4) 0.000(4)
C12 0.025(5) 0.008(5) 0.030(6) 0.006(4) 0.022(5) 0.003(4)
O12 0.033(4) 0.014(4) 0.042(4) 0.021(3) 0.014(3) 0.013(3)
C13 0.017(5) 0.013(5) 0.028(5) -0.009(4) -0.010(4) 0.004(4)
O13 0.018(4) 0.049(5) 0.025(4) -0.015(4) 0.004(3) 0.005(4)
C14 0.015(4) 0.014(5) 0.013(4) 0.003(4) 0.007(4) 0.005(4)
O14 0.016(4) 0.035(4) 0.029(4) -0.012(3) 0.011(3) -0.001(3)
O15 0.017(3) 0.014(3) 0.024(3) 0.003(3) 0.002(3) 0.009(3)
C15 0.021(5) 0.010(5) 0.016(5) 0.003(4) 0.004(4) 0.011(4)
O16 0.013(3) 0.011(3) 0.026(3) 0.002(3) 0.000(3) 0.007(3)
C16 0.018(5) 0.016(5) 0.009(4) -0.001(3) -0.003(4) 0.010(4)
C17 0.020(5) 0.010(5) 0.010(5) -0.009(3) -0.002(4) 0.003(4)
O17 0.009(3) 0.020(4) 0.022(3) -0.002(3) -0.004(3) 0.002(3)
O18 0.012(3) 0.019(4) 0.017(3) -0.004(3) 0.004(3) 0.003(3)
C18 0.014(5) 0.016(5) 0.015(5) 0.002(4) -0.002(4) 0.005(4)
C19 0.023(5) 0.018(5) 0.009(4) -0.001(4) 0.001(4) 0.019(5)
O19 0.015(4) 0.072(6) 0.044(5) 0.007(4) 0.005(3) 0.023(4)
C20 0.010(4) 0.007(4) 0.011(4) 0.004(3) 0.000(3) 0.002(4)
O20 0.023(4) 0.063(6) 0.028(4) 0.028(4) 0.008(3) 0.014(4)
O21 0.008(3) 0.008(3) 0.007(3) 0.000(2) 0.001(2) 0.004(3)
C21 0.013(4) 0.014(5) 0.011(4) -0.002(4) 0.005(4) 0.003(4)
O22 0.013(3) 0.017(3) 0.011(3) 0.002(2) 0.003(2) 0.006(3)
C22 0.018(5) 0.015(5) 0.008(4) 0.002(3) -0.001(4) 0.009(4)
C23 0.024(5) 0.014(5) 0.010(5) 0.001(4) 0.004(4) 0.006(4)
O23 0.033(4) 0.047(5) 0.009(3) 0.003(3) -0.001(3) 0.023(4)
O24 0.016(3) 0.010(3) 0.015(3) 0.000(2) 0.007(3) 0.004(3)
C24 0.009(4) 0.021(6) 0.004(4) 0.002(4) 0.005(3) -0.002(4)
O25 0.024(4) 0.011(3) 0.028(4) -0.001(3) 0.014(3) 0.006(3)
O26 0.008(3) 0.010(3) 0.010(3) 0.003(2) 0.002(2) 0.000(3)
O27 0.010(3) 0.011(3) 0.011(3) 0.004(2) 0.003(2) 0.000(3)
O28 0.008(3) 0.008(3) 0.014(3) 0.003(2) 0.005(2) 0.004(3)
O29 0.020(3) 0.015(3) 0.012(3) 0.009(3) 0.006(3) 0.007(3)
O30 0.046(5) 0.044(5) 0.011(4) 0.014(3) 0.014(3) 0.027(4)
O31 0.018(3) 0.011(3) 0.019(3) 0.000(3) -0.005(3) 0.004(3)
O32 0.028(4) 0.006(3) 0.028(4) 0.006(3) 0.007(3) 0.007(3)
O33 0.004(3) 0.023(4) 0.027(4) -0.004(3) 0.001(3) 0.007(3)
O34 0.012(3) 0.012(3) 0.025(4) 0.000(3) 0.003(3) 0.003(3)
O35A 0.026(3) 0.026(3) 0.026(3) 0.0014(10) 0.0031(11) 0.0103(16)
O35B 0.015(3) 0.015(3) 0.015(3) 0.0012(10) 0.0018(11) 0.0061(14)
O36A 0.014(3) 0.014(3) 0.014(3) 0.0013(10) 0.0020(11) 0.0054(14)
O36B 0.022(3) 0.022(3) 0.023(3) 0.0014(10) 0.0026(11) 0.0094(15)
OW8 0.026(4) 0.036(5) 0.037(4) 0.008(3) 0.005(3) 0.010(4)
OW7 0.036(5) 0.119(9) 0.033(5) 0.009(5) 0.011(4) 0.023(6)
OW6 0.140(11) 0.079(8) 0.066(7) 0.014(6) 0.006(7) 0.080(9)
OW5 0.055(6) 0.098(9) 0.069(7) -0.013(6) 0.012(6) 0.000(6)
OW4 0.069(7) 0.135(10) 0.025(5) 0.001(5) 0.001(4) 0.064(7)
OW3 0.053(6) 0.045(6) 0.094(8) 0.002(5) -0.016(6) 0.009(5)
OW2 0.096(9) 0.113(11) 0.113(10) 0.045(8) 0.054(8) 0.052(9)
OW1 0.114(10) 0.058(8) 0.144(12) -0.006(7) 0.096(9) 0.009(7)

loop_
_atom_type_symbol
_atom_type_description
_atom_type_scat_dispersion_real
_atom_type_scat_dispersion_imag
_atom_type_scat_source
C C 0.0033 0.0016 'International Tables Vol C Tables 4.2.6.8 and 6.1.1.4'
H H 0.0000 0.0000 'International Tables Vol C Tables 4.2.6.8 and 6.1.1.4'
N N 0.0061 0.0033 'International Tables Vol C Tables 4.2.6.8 and 6.1.1.4'
Cl Cl 0.1484 0.1585 'International Tables Vol C Tables 4.2.6.8 and 6.1.1.4'
Ti Ti 0.2776 0.4457 'International Tables Vol C Tables 4.2.6.8 and 6.1.1.4'
Au Au -2.0133 8.8022 'International Tables Vol C Tables 4.2.6.8 and 6.1.1.4'
O O 0.0106 0.0060 'International Tables Vol C Tables 4.2.6.8 and 6.1.1.4'

loop_
_geom_angle_atom_site_label_1
_geom_angle_atom_site_label_2
_geom_angle_atom_site_label_3
_geom_angle
_geom_angle_site_symmetry_1
_geom_angle_site_symmetry_3
_geom_angle_publ_flag
Cl4 Au1 Cl3 179.1(4) . . ?
Cl4 Au1 Cl2 89.9(3) . . ?
Cl3 Au1 Cl2 89.9(3) . . ?
Cl4 Au1 Cl1 89.2(3) . . ?
Cl3 Au1 Cl1 91.0(3) . . ?
Cl2 Au1 Cl1 178.85(13) . . ?
O16 Ti1 O15 46.5(3) . . ?
O16 Ti1 O3 132.6(3) . 2_556 ?
O15 Ti1 O3 86.2(2) . 2_556 ?
O16 Ti1 O8 92.3(3) . . ?
O15 Ti1 O8 92.6(3) . . ?
O3 Ti1 O8 93.0(2) 2_556 . ?
O16 Ti1 O1 97.7(3) . . ?
O15 Ti1 O1 98.4(3) . . ?
O3 Ti1 O1 84.4(2) 2_556 . ?
O8 Ti1 O1 168.5(2) . . ?
O16 Ti1 O11 78.2(3) . 2_556 ?
O15 Ti1 O11 124.7(2) . 2_556 ?
O3 Ti1 O11 149.1(2) 2_556 2_556 ?
O8 Ti1 O11 86.0(3) . 2_556 ?
O1 Ti1 O11 90.4(2) . 2_556 ?
O16 Ti1 O10 153.2(3) . 2_556 ?
O15 Ti1 O10 159.0(2) . 2_556 ?
O3 Ti1 O10 74.0(2) 2_556 2_556 ?
O8 Ti1 O10 81.6(2) . 2_556 ?
O1 Ti1 O10 86.8(2) . 2_556 ?
O11 Ti1 O10 75.3(2) 2_556 2_556 ?
O16 Ti1 Ti2 170.9(2) . 2_556 ?
O15 Ti1 Ti2 125.16(19) . 2_556 ?
O3 Ti1 Ti2 38.99(16) 2_556 2_556 ?
O8 Ti1 Ti2 91.97(17) . 2_556 ?
O1 Ti1 Ti2 78.94(17) . 2_556 ?
O11 Ti1 Ti2 110.16(17) 2_556 2_556 ?
O10 Ti1 Ti2 35.78(15) 2_556 2_556 ?
O2 C1 O1 126.2(7) . . ?
O2 C1 C2 118.0(7) . . ?
O1 C1 C2 115.8(7) . . ?
C1 O1 Ti1 129.1(5) . . ?
O17 Ti2 O18 46.1(3) . . ?
O17 Ti2 O10 105.5(3) . . ?
O18 Ti2 O10 103.5(3) . . ?
O17 Ti2 O6 100.2(3) . . ?
O18 Ti2 O6 100.2(3) . . ?
O10 Ti2 O6 153.0(2) . . ?
O17 Ti2 O3 156.7(3) . . ?
O18 Ti2 O3 157.2(2) . . ?
O10 Ti2 O3 75.5(2) . . ?
O6 Ti2 O3 77.6(2) . . ?
O17 Ti2 O2 123.6(3) . 2_556 ?
O18 Ti2 O2 77.5(2) . 2_556 ?
O10 Ti2 O2 84.8(2) . 2_556 ?
O6 Ti2 O2 88.0(2) . 2_556 ?
O3 Ti2 O2 79.7(2) . 2_556 ?
O17 Ti2 O4 77.5(3) . . ?
O18 Ti2 O4 123.6(3) . . ?
O10 Ti2 O4 91.8(2) . . ?
O6 Ti2 O4 85.6(2) . . ?
O3 Ti2 O4 79.2(2) . . ?
O2 Ti2 O4 158.8(2) 2_556 . ?
O17 Ti2 Ti1 142.4(2) . 2_556 ?
O18 Ti2 Ti1 134.0(2) . 2_556 ?
O10 Ti2 Ti1 38.86(17) . 2_556 ?
O6 Ti2 Ti1 114.14(17) . 2_556 ?
O3 Ti2 Ti1 37.43(15) . 2_556 ?
O2 Ti2 Ti1 74.33(16) 2_556 2_556 ?
O4 Ti2 Ti1 89.92(17) . 2_556 ?
C3 C2 C1 114.5(7) . . ?
C1 O2 Ti2 131.2(5) . 2_556 ?
O33 Ti3 O34 46.9(3) . . ?
O33 Ti3 O22 93.1(3) . . ?
O34 Ti3 O22 92.9(3) . . ?
O33 Ti3 O28 86.1(3) . . ?
O34 Ti3 O28 132.9(2) . . ?
O22 Ti3 O28 94.0(2) . . ?
O33 Ti3 O26 100.9(3) . . ?
O34 Ti3 O26 99.7(3) . . ?
O22 Ti3 O26 165.4(2) . . ?
O28 Ti3 O26 83.0(2) . . ?
O33 Ti3 O21 158.9(3) . . ?
O34 Ti3 O21 152.6(3) . . ?
O22 Ti3 O21 80.4(2) . . ?
O28 Ti3 O21 74.3(2) . . ?
O26 Ti3 O21 85.0(2) . . ?
O33 Ti3 O24 125.3(3) . . ?
O34 Ti3 O24 78.3(3) . . ?
O22 Ti3 O24 87.0(2) . . ?
O28 Ti3 O24 148.5(2) . . ?
O26 Ti3 O24 88.2(2) . . ?
O21 Ti3 O24 74.8(2) . . ?
O33 Ti3 Ti4 124.6(2) . . ?
O34 Ti3 Ti4 170.7(2) . . ?
O22 Ti3 Ti4 91.37(18) . . ?
O28 Ti3 Ti4 38.45(15) . . ?
O26 Ti3 Ti4 77.34(17) . . ?
O21 Ti3 Ti4 36.50(16) . . ?
O24 Ti3 Ti4 110.12(17) . . ?
C3 O3 Ti1 140.4(5) . 2_556 ?
C3 O3 Ti2 110.9(4) . . ?
Ti1 O3 Ti2 103.6(2) 2_556 . ?
O3 C3 C2 112.5(7) . . ?
O3 C3 C4 108.8(7) . . ?
C2 C3 C4 110.7(7) . . ?
O3 C3 C6 107.1(7) . . ?
C2 C3 C6 110.5(7) . . ?
C4 C3 C6 107.0(7) . . ?
O36B Ti4 O35A 44.7(6) . . ?
O36B Ti4 O36A 29.5(5) . . ?
O35A Ti4 O36A 36.9(5) . . ?
O36B Ti4 O35B 29.9(5) . . ?
O35A Ti4 O35B 31.2(5) . . ?
O36A Ti4 O35B 46.4(5) . . ?
O36B Ti4 O21 87.2(5) . . ?
O35A Ti4 O21 131.7(5) . . ?
O36A Ti4 O21 104.4(4) . . ?
O35B Ti4 O21 105.4(4) . . ?
O36B Ti4 O31 120.5(5) . . ?
O35A Ti4 O31 75.8(5) . . ?
O36A Ti4 O31 101.5(4) . . ?
O35B Ti4 O31 99.4(4) . . ?
O21 Ti4 O31 152.3(2) . . ?
O36B Ti4 O28 163.2(5) . . ?
O35A Ti4 O28 152.0(5) . . ?
O36A Ti4 O28 154.9(4) . . ?
O35B Ti4 O28 158.5(4) . . ?
O21 Ti4 O28 76.2(2) . . ?
O31 Ti4 O28 76.2(2) . . ?
O36B Ti4 O29 98.4(5) . . ?
O35A Ti4 O29 98.6(5) . . ?
O36A Ti4 O29 74.3(4) . . ?
O35B Ti4 O29 120.5(4) . . ?
O21 Ti4 O29 91.5(2) . . ?
O31 Ti4 O29 86.3(2) . . ?
O28 Ti4 O29 80.6(2) . . ?
O36B Ti4 O27 98.6(5) . . ?
O35A Ti4 O27 97.1(5) . . ?
O36A Ti4 O27 123.4(4) . . ?
O35B Ti4 O27 77.2(4) . . ?
O21 Ti4 O27 84.2(2) . . ?
O31 Ti4 O27 89.5(2) . . ?
O28 Ti4 O27 81.7(2) . . ?
O29 Ti4 O27 162.3(2) . . ?
O36B Ti4 Ti3 125.7(4) . . ?
O35A Ti4 Ti3 167.8(4) . . ?
O36A Ti4 Ti3 140.7(4) . . ?
O35B Ti4 Ti3 136.6(4) . . ?
O21 Ti4 Ti3 38.88(16) . . ?
O31 Ti4 Ti3 113.45(19) . . ?
O28 Ti4 Ti3 37.93(16) . . ?
O29 Ti4 Ti3 90.20(18) . . ?
O27 Ti4 Ti3 75.70(17) . . ?
C5 C4 C3 114.3(7) . . ?
C5 O4 Ti2 134.8(6) . . ?
O5 C5 O4 121.3(9) . . ?
O5 C5 C4 117.6(8) . . ?
O4 C5 C4 121.1(8) . . ?
O7 C6 O6 124.7(8) . . ?
O7 C6 C3 118.5(8) . . ?
O6 C6 C3 116.7(8) . . ?
C6 O6 Ti2 114.4(5) . . ?
O9 C7 O8 120.7(8) . 2_556 ?
O9 C7 C8 118.5(9) . . ?
O8 C7 C8 120.7(8) 2_556 . ?
C7 O8 Ti1 135.4(6) 2_556 . ?
C7 C8 C9 116.9(8) . . ?
O10 C9 C11 111.2(7) . . ?
O10 C9 C8 108.1(7) . . ?
C11 C9 C8 109.3(7) . . ?
O10 C9 C10 107.2(7) . . ?
C11 C9 C10 113.4(8) . . ?
C8 C9 C10 107.5(7) . . ?
C9 O10 Ti2 137.8(5) . . ?
C9 O10 Ti1 113.1(5) . 2_556 ?
Ti2 O10 Ti1 105.4(3) . 2_556 ?
O12 C10 O11 125.5(8) . . ?
O12 C10 C9 119.7(9) . . ?
O11 C10 C9 114.7(8) . . ?
C10 O11 Ti1 117.8(5) . 2_556 ?
C12 C11 C9 113.1(7) . . ?
O13 C12 O14 124.6(9) . . ?
O13 C12 C11 124.1(8) . . ?
O14 C12 C11 111.2(9) . . ?
O20 C13 O19 122.4(9) . . ?
O20 C13 C14 125.5(8) . . ?
O19 C13 C14 112.1(9) . . ?
C13 C14 C15 113.2(7) . . ?
O16 O15 Ti1 66.4(3) . . ?
O21 C15 C14 112.2(7) . . ?
O21 C15 C18 106.3(7) . . ?
C14 C15 C18 110.0(7) . . ?
O21 C15 C16 108.3(6) . . ?
C14 C15 C16 110.7(7) . . ?
C18 C15 C16 109.1(7) . . ?
O15 O16 Ti1 67.0(3) . . ?
C15 C16 C17 114.5(7) . . ?
O23 C17 O22 122.1(8) . . ?
O23 C17 C16 118.6(8) . . ?
O22 C17 C16 119.3(7) . . ?
O18 O17 Ti2 67.1(3) . . ?
O17 O18 Ti2 66.8(3) . . ?
O25 C18 O24 123.1(9) . . ?
O25 C18 C15 119.4(8) . . ?
O24 C18 C15 117.5(8) . . ?
O26 C19 O27 125.9(8) . . ?
O26 C19 C20 116.0(8) . 2_677 ?
O27 C19 C20 118.2(8) . 2_677 ?
C21 C20 C19 113.4(7) . 2_677 ?
C15 O21 Ti4 137.9(5) . . ?
C15 O21 Ti3 113.2(5) . . ?
Ti4 O21 Ti3 104.6(2) . . ?
O28 C21 C20 111.4(7) . . ?
O28 C21 C22 108.9(6) . . ?
C20 C21 C22 111.1(7) . . ?
O28 C21 C24 105.8(7) . . ?
C20 C21 C24 110.7(7) . . ?
C22 C21 C24 108.7(7) . . ?
C17 O22 Ti3 137.8(6) . . ?
C23 C22 C21 115.2(7) . . ?
O30 C23 O29 121.5(8) . . ?
O30 C23 C22 117.6(8) . . ?
O29 C23 C22 120.8(7) . . ?
C18 O24 Ti3 114.4(6) . . ?
O32 C24 O31 125.1(8) . . ?
O32 C24 C21 120.1(8) . . ?
O31 C24 C21 114.5(8) . . ?
C19 O26 Ti3 131.1(6) . . ?
C19 O27 Ti4 129.9(5) . . ?
C21 O28 Ti3 137.5(5) . . ?
C21 O28 Ti4 113.2(5) . . ?
Ti3 O28 Ti4 103.6(2) . . ?
C23 O29 Ti4 135.0(5) . . ?
C24 O31 Ti4 117.6(6) . . ?
O34 O33 Ti3 67.0(3) . . ?
O33 O34 Ti3 66.1(3) . . ?
O35B O35A O36A 85.1(14) . . ?
O35B O35A O36B 43.3(10) . . ?
O36A O35A O36B 41.9(8) . . ?
O35B O35A Ti4 76.5(11) . . ?
O36A O35A Ti4 72.5(9) . . ?
O36B O35A Ti4 67.4(8) . . ?
O36B O35B O35A 91.1(16) . . ?
O36B O35B O36A 38.8(10) . . ?
O35A O35B O36A 52.4(10) . . ?
O36B O35B Ti4 72.5(11) . . ?
O35A O35B Ti4 72.4(10) . . ?
O36A O35B Ti4 66.2(6) . . ?
O36B O36A O35A 82.1(14) . . ?
O36B O36A O35B 39.6(10) . . ?
O35A O36A O35B 42.5(9) . . ?
O36B O36A Ti4 73.6(11) . . ?
O35A O36A Ti4 70.6(9) . . ?
O35B O36A Ti4 67.4(7) . . ?
O36A O36B O35B 101.6(17) . . ?
O36A O36B O35A 56.0(11) . . ?
O35B O36B O35A 45.6(10) . . ?
O36A O36B Ti4 76.8(11) . . ?
O35B O36B Ti4 77.6(11) . . ?
O35A O36B Ti4 67.9(8) . . ?

loop_
_geom_bond_atom_site_label_1
_geom_bond_atom_site_label_2
_geom_bond_distance
_geom_bond_site_symmetry_2
_geom_bond_publ_flag
Au1 Cl4 1.963(9) . ?
Au1 Cl3 2.029(11) . ?
Au1 Cl2 2.256(3) . ?
Au1 Cl1 2.267(3) . ?
Ti1 O16 1.864(6) . ?
Ti1 O15 1.873(6) . ?
Ti1 O3 2.000(5) 2_556 ?
Ti1 O8 2.006(6) . ?
Ti1 O1 2.011(6) . ?
Ti1 O11 2.079(6) 2_556 ?
Ti1 O10 2.081(6) 2_556 ?
Ti1 Ti2 3.198(2) 2_556 ?
C1 O2 1.253(9) . ?
C1 O1 1.264(10) . ?
C1 C2 1.515(11) . ?
N1 N1 1.22(4) 2_777 ?
Ti2 O17 1.850(6) . ?
Ti2 O18 1.855(6) . ?
Ti2 O10 1.939(6) . ?
Ti2 O6 1.988(6) . ?
Ti2 O3 2.070(5) . ?
Ti2 O2 2.107(6) 2_556 ?
Ti2 O4 2.130(6) . ?
Ti2 Ti1 3.198(2) 2_556 ?
C2 C3 1.507(12) . ?
O2 Ti2 2.107(6) 2_556 ?
Ti3 O33 1.845(6) . ?
Ti3 O34 1.857(6) . ?
Ti3 O22 2.016(6) . ?
Ti3 O28 2.023(6) . ?
Ti3 O26 2.030(6) . ?
Ti3 O21 2.075(5) . ?
Ti3 O24 2.085(6) . ?
Ti3 Ti4 3.199(2) . ?
O3 C3 1.416(10) . ?
O3 Ti1 2.000(5) 2_556 ?
C3 C4 1.522(12) . ?
C3 C6 1.541(11) . ?
Ti4 O36B 1.830(13) . ?
Ti4 O35A 1.836(14) . ?
Ti4 O36A 1.857(12) . ?
Ti4 O35B 1.874(12) . ?
Ti4 O21 1.966(6) . ?
Ti4 O31 2.022(6) . ?
Ti4 O28 2.047(5) . ?
Ti4 O29 2.065(6) . ?
Ti4 O27 2.095(6) . ?
C4 C5 1.488(13) . ?
O4 C5 1.260(11) . ?
C5 O5 1.238(11) . ?
C6 O7 1.235(11) . ?
C6 O6 1.276(11) . ?
C7 O9 1.224(11) . ?
C7 O8 1.275(11) 2_556 ?
C7 C8 1.498(12) . ?
O8 C7 1.275(11) 2_556 ?
C8 C9 1.545(12) . ?
C9 O10 1.404(10) . ?
C9 C11 1.521(12) . ?
C9 C10 1.547(12) . ?
O10 Ti1 2.081(6) 2_556 ?
C10 O12 1.221(11) . ?
C10 O11 1.281(11) . ?
O11 Ti1 2.079(6) 2_556 ?
C11 C12 1.510(12) . ?
C12 O13 1.182(12) . ?
C12 O14 1.326(11) . ?
C13 O20 1.199(12) . ?
C13 O19 1.334(11) . ?
C13 C14 1.501(13) . ?
C14 C15 1.515(12) . ?
O15 O16 1.476(8) . ?
C15 O21 1.405(10) . ?
C15 C18 1.525(13) . ?
C15 C16 1.536(12) . ?
C16 C17 1.536(12) . ?
C17 O23 1.223(10) . ?
C17 O22 1.283(10) . ?
O17 O18 1.451(8) . ?
C18 O25 1.243(11) . ?
C18 O24 1.272(10) . ?
C19 O26 1.248(10) . ?
C19 O27 1.264(11) . ?
C19 C20 1.515(11) 2_677 ?
C20 C21 1.492(11) . ?
C20 C19 1.515(11) 2_677 ?
C21 O28 1.436(10) . ?
C21 C22 1.521(11) . ?
C21 C24 1.561(12) . ?
C22 C23 1.516(12) . ?
C23 O30 1.230(10) . ?
C23 O29 1.289(10) . ?
C24 O32 1.210(11) . ?
C24 O31 1.290(10) . ?
O33 O34 1.475(9) . ?
O35A O35B 0.997(16) . ?
O35A O36A 1.168(17) . ?
O35A O36B 1.39(2) . ?
O35B O36B 0.956(15) . ?
O35B O36A 1.469(17) . ?
O36A O36B 0.940(15) . ?
